data_2101641
loop_
_publ_author_name
'Lee, Chi-Rung'
'Wang, Chih-Chieh'
'Wang, Yu'

_publ_section_title
;
 Structural relationship of various squarates
;
_journal_issue 6
_journal_name_full 'Acta Crystallographica Section B'
_journal_page_first 966
_journal_page_last 975
_journal_paper_doi 10.1107/S0108768196009639
_journal_volume 52
_journal_year 1996
_chemical_formula_moiety '[Ni (C4 O4 )(H2 O)4 ]'
_chemical_formula_sum 'C4 H8 Ni O8'
_chemical_formula_weight 242.81
_chemical_name_systematic ?
_space_group_IT_number 15
_symmetry_cell_setting monoclinic
_symmetry_space_group_name_Hall '-C 2yc'
_symmetry_space_group_name_H-M 'C 1 2/c 1'
_cell_angle_alpha 90.0
_cell_angle_beta 99.43(2)
_cell_angle_gamma 90.0
_cell_formula_units_Z 4
_cell_length_a 8.9315(16)
_cell_length_b 13.246(3)
_cell_length_c 6.6893(18)
_cell_measurement_reflns_used 25
_cell_measurement_temperature 298
_cell_measurement_theta_max 18.81
_cell_measurement_theta_min 11.39
_cell_volume 780.7(3)
_computing_data_reduction ' NRCVAX DATRD2 (Gabe, Le Page, Charland, Lee & White, 1989)'
_computing_molecular_graphics ' NRCVAX (Gabe, Le Page, Charland, Lee & White, 1989)'
_computing_publication_material ' NRCVAX TABLES (Gabe, Le Page, Charland, Lee & White, 1989)'
_computing_structure_refinement ' NRCVAX LSTSQ (Gabe, Le Page, Charland, Lee & White, 1989)'
_computing_structure_solution ' NRCVAX SOLVER (Gabe, Le Page, Charland, Lee & White, 1989)'
_diffrn_ambient_temperature 298
_diffrn_measurement_device 'Nonius CAD-4    '
_diffrn_measurement_method '\q/2\q b/P/b '
_diffrn_radiation_monochromator graphite
_diffrn_radiation_source 'xray tube'
_diffrn_radiation_type MoK\a
_diffrn_radiation_wavelength 0.7107
_diffrn_reflns_av_R_equivalents 0.000
_diffrn_reflns_limit_h_max 10
_diffrn_reflns_limit_h_min -10
_diffrn_reflns_limit_k_max 15
_diffrn_reflns_limit_k_min 0
_diffrn_reflns_limit_l_max 7
_diffrn_reflns_limit_l_min 0
_diffrn_reflns_number 693
_diffrn_reflns_theta_max 25.00
_diffrn_reflns_theta_min 0.00
_diffrn_standards_decay_% 0.0
_diffrn_standards_interval_time 60
_diffrn_standards_number 3
_exptl_absorpt_coefficient_mu 2.51
_exptl_absorpt_correction_T_max 1.000
_exptl_absorpt_correction_T_min 0.955
_exptl_absorpt_correction_type '\y scan (north, Phillips & Mathews, 1968)'
_exptl_crystal_colour 'pale green'
_exptl_crystal_density_diffrn 2.066
_exptl_crystal_description rectangle
_exptl_crystal_F_000 496
_exptl_crystal_size_max 0.20
_exptl_crystal_size_mid 0.15
_exptl_crystal_size_min 0.15
_refine_diff_density_max 0.38
_refine_diff_density_min -0.47
_refine_ls_extinction_coef 4.2195(3421)x10^4^
_refine_ls_extinction_method 'Secondary (Larson, 1970)'
_refine_ls_goodness_of_fit_obs 2.58
_refine_ls_hydrogen_treatment 'H atoms placed in calculated positions'
_refine_ls_matrix_type atomblock
_refine_ls_number_parameters 66
_refine_ls_number_reflns 574
_refine_ls_R_factor_all 0.034
_refine_ls_R_factor_obs 0.026
_refine_ls_shift/esd_max 0.002
_refine_ls_structure_factor_coef F
_refine_ls_weighting_details 'w = 1/\s^2^(F)'
_refine_ls_weighting_scheme calc
_refine_ls_wR_factor_all 0.025
_refine_ls_wR_factor_obs 0.025
_reflns_number_observed 574
_reflns_number_total 693
_reflns_observed_criterion 'Inet > 2.0\s(Inet)'
_cod_data_source_file oa0002.cif
_cod_data_source_block 2
_cod_depositor_comments
;
The following automatic conversions were performed:
'_symmetry_cell_setting' value 'Monoclinic' changed to 'monoclinic'
according to '/home/saulius/struct/CIF-dictionaries/cif_core.dic'
dictionary named 'cif_core.dic' version 2.4.1 from 2010-06-29.

Automatic conversion script
Id: cif_fix_enum 1527 2010-12-29 10:47:43Z saulius 

The following automatic conversions were performed:

'_symmetry_cell_setting' value 'Monoclinic' changed to 'monoclinic'
according to /home/saulius/struct/CIF-dictionaries/cif_core.dic
dictionary named 'cif_core.dic' version 2.4.1 from 2010-06-29.

Automatic conversion script
Id: cif_fix_values 1715 2011-07-08 13:25:40Z adriana 

The following automatic conversions were performed:

'_refine_ls_weighting_scheme' value '1/\s^2^(F)' was changed to
'calc'. New tag '_refine_ls_weighting_details' was created. The value
of the new tag was set to 'w = 1/\s^2^(F)'.

Automatic conversion script
Id: cif_fix_values 3143 2015-03-26 13:38:13Z robertas 
;
_cod_original_sg_symbol_H-M 'C 2/c'
_cod_database_code 2101641

loop_
_symmetry_equiv_pos_as_xyz
x,y,z
-x,-y,-z
1/2+x,1/2+y,z
1/2-x,1/2-y,-z
-x,y,1/2-z
x,-y,1/2+z
1/2-x,1/2+y,1/2-z
1/2+x,1/2-y,1/2+z

loop_
_atom_site_aniso_label
_atom_site_aniso_U_11
_atom_site_aniso_U_22
_atom_site_aniso_U_33
_atom_site_aniso_U_12
_atom_site_aniso_U_13
_atom_site_aniso_U_23
_atom_site_aniso_type_symbol
Ni 0.0129(3) 0.0109(3) 0.0187(4) 0.0029(3) 0.0009(2) -0.0011(3) Ni
O1 0.0163(12) 0.0091(12) 0.0272(14) 0.0032(10) 0.0010(10) -0.0002(11) O
O2 0.0152(11) 0.0150(12) 0.0357(14) -0.0016(12) 0.0056(10) -0.0021(13) O
O3 0.0225(13) 0.0158(14) 0.0307(16) 0.0018(11) 0.0063(11) 0.0002(12) O
O4 0.0308(15) 0.0294(15) 0.0221(14) 0.0146(12) -0.0055(11) -0.0083(12) O
C1 0.0152(18) 0.0151(17) 0.0093(17) 0.0015(14) 0.0008(14) -0.0021(15) C
C2 0.0159(17) 0.0130(17) 0.0111(18) 0.0017(14) 0.0016(13) 0.0003(14) C

loop_
_atom_site_label
_atom_site_fract_x
_atom_site_fract_y
_atom_site_fract_z
_atom_site_U_iso_or_equiv
_atom_site_thermal_displace_type
_atom_site_refinement_flags
_atom_site_type_symbol
Ni 0.75000 0.25000 0.00000 0.0144(3) Uani S Ni
O1 0.9452(2) 0.16831(16) 0.0098(4) 0.0178(12) Uani . O
O2 1.2489(3) 0.04267(15) 0.0065(4) 0.0218(13) Uani . O
O3 0.6252(3) 0.13223(17) 0.0950(4) 0.0228(14) Uani . O
O4 0.8175(3) 0.28725(18) 0.2966(4) 0.0285(14) Uani . O
C1 0.9731(4) 0.0754(2) 0.0038(5) 0.0133(16) Uani . C
C2 1.1124(4) 0.0185(2) 0.0034(5) 0.0135(17) Uani . C
H1 0.657 0.068 0.054 0.062(14) Uiso . H
H2 0.644 0.128 0.240 0.088(19) Uiso . H
H3 0.912 0.263 0.370 0.050(12) Uiso . H
H4 0.785 0.347 0.358 0.077(17) Uiso . H

loop_
_atom_type_symbol
_atom_type_scat_dispersion_real
_atom_type_scat_dispersion_imag
_atom_type_scat_source
Ni 0.285 1.113 'International Tables Vol. IV Table 2.2B'
C 0.002 0.002 'International Tables Vol. IV Table 2.2B'
O 0.008 0.006 'International Tables Vol. IV Table 2.2B'
H 0.000 0.000 'International Tables Vol. IV Table 2.2B'

loop_
_geom_angle_atom_site_label_1
_geom_angle_atom_site_label_2
_geom_angle_atom_site_label_3
_geom_angle_site_symmetry_1
_geom_angle_site_symmetry_3
_geom_angle
_geom_angle_publ_flag
O1 Ni O1 ? 4_655 179.9 no
O1 Ni O3 ? ? 95.18(9) no
O1 Ni O3 ? 4_655 84.82(9) no
O1 Ni O4 ? ? 88.97(9) no
O1 Ni O4 ? 4_655 91.03(9) no
O1 Ni O3 4_655 ? 84.82(9) no
O1 Ni O3 4_655 4_655 95.18(9) no
O1 Ni O4 4_655 ? 91.03(9) no
O1 Ni O4 4_655 4_655 88.97(9) no
O3 Ni O3 ? 4_655 180.0 no
O3 Ni O4 ? ? 88.40(10) no
O3 Ni O4 ? 4_655 91.60(10) no
O3 Ni O4 4_655 ? 91.60(10) no
O3 Ni O4 4_655 4_655 88.40(10) no
O4 Ni O4 ? 4_655 179.9 no
Ni O1 C1 ? ? 133.6(2) no
H1 O2 H4 2_755 8_554 113.79(14) no
Ni O3 H1 ? ? 112.58(18) no
Ni O3 H2 ? ? 109.93(17) no
H1 O3 H2 ? ? 103.1(2) no
Ni O4 H3 ? ? 120.93(19) no
Ni O4 H4 ? ? 123.76(18) no
H3 O4 H4 ? ? 110.8(2) no
O1 C1 C2 ? ? 132.9(3) no
O1 C1 C2 ? 2_755 137.0(3) no
C2 C1 C2 ? 2_755 90.1(3) no
O2 C2 C1 ? ? 134.0(3) no
O2 C2 C1 ? 2_755 136.0(3) no
C1 C2 C1 ? 2_755 90.0(3) no

loop_
_geom_bond_atom_site_label_1
_geom_bond_atom_site_label_2
_geom_bond_site_symmetry_2
_geom_bond_distance
_geom_bond_publ_flag
Ni O1 ? 2.044(2) no
Ni O1 4_655 2.044(2) no
Ni O3 ? 2.077(2) no
Ni O3 4_655 2.077(2) no
Ni O4 ? 2.038(3) no
Ni O4 4_655 2.038(3) no
O1 C1 ? 1.258(4) no
O2 C2 ? 1.257(4) no
O3 H1 ? 0.957(2) no
O3 H2 ? 0.957(3) no
O4 H3 ? 0.957(2) no
O4 H4 ? 0.957(2) no
C1 C2 ? 1.455(4) no
C1 C2 2_755 1.456(5) no
C2 C1 2_755 1.456(5) no

loop_
_geom_contact_atom_site_label_1
_geom_contact_atom_site_label_2
_geom_contact_distance
_geom_contact_site_symmetry_2
_geom_contact_publ_flag
O2 H1 1.764(2) 2_755 no
O2 H4 1.826(2) 8_554 no
H1 O2 1.764(2) 2_755 no
H1 H2 1.4985(3) ? no
H3 H4 1.5754(2) ? no
H4 O2 1.826(2) 8_455 no
